data_1560527
loop_
_publ_author_name
'Zhang, Jie'
'Xie, Zuowei'

_publ_section_title
;
 Tandem [4 + 2]/[2 + 2] cycloaddition of o-carboryne with enynes: facile
 construction of carborane-fused tricyclics
;
_journal_issue 15
_journal_name_full 'Chemical Science'
_journal_page_first 5616
_journal_page_last 5620
_journal_paper_doi 10.1039/D0SC07047E
_journal_volume 12
_journal_year 2021
_chemical_formula_sum 'C40 H52 B20'
_chemical_formula_weight 749.01
_space_group_crystal_system trigonal
_space_group_IT_number 154
_space_group_name_Hall 'P 32 2"'
_space_group_name_H-M_alt 'P 32 2 1'
_atom_sites_solution_hydrogens geom
_audit_creation_method SHELXL-2018/1
_audit_update_record
;
2020-12-23 deposited with the CCDC.	2021-02-22 downloaded from the CCDC.
;
_cell_angle_alpha 90
_cell_angle_beta 90
_cell_angle_gamma 120
_cell_formula_units_Z 3
_cell_length_a 11.3287(4)
_cell_length_b 11.3287(4)
_cell_length_c 29.3678(14)
_cell_measurement_reflns_used 1583
_cell_measurement_temperature 173(2)
_cell_measurement_theta_max 15
_cell_measurement_theta_min 15
_cell_volume 3264.1(2)
_computing_cell_refinement 'BRUKER D8VENTURE DIFFRACTOMETER'
_computing_data_collection 'BRUKER D8VENTURE DIFFRACTOMETER'
_computing_data_reduction 'BRUKER D8VENTURE DIFFRACTOMETER'
_computing_molecular_graphics 'BRUKER SHELXTL'
_computing_publication_material 'BRUKER SHELXTL'
_computing_structure_refinement 'SHELXL-2018/1 (Sheldrick, 2018)'
_diffrn_ambient_temperature 173(2)
_diffrn_measured_fraction_theta_full 0.994
_diffrn_measured_fraction_theta_max 0.995
_diffrn_measurement_device_type 'BRUKER D8VENTURE DIFFRACTOMETER'
_diffrn_measurement_method 'PHI & OMEGA SCAN'
_diffrn_radiation_type MoK\a
_diffrn_radiation_wavelength 0.71073
_diffrn_reflns_av_R_equivalents 0.0649
_diffrn_reflns_av_unetI/netI 0.0278
_diffrn_reflns_Laue_measured_fraction_full 0.994
_diffrn_reflns_Laue_measured_fraction_max 0.995
_diffrn_reflns_limit_h_max 14
_diffrn_reflns_limit_h_min -14
_diffrn_reflns_limit_k_max 14
_diffrn_reflns_limit_k_min -14
_diffrn_reflns_limit_l_max 38
_diffrn_reflns_limit_l_min -38
_diffrn_reflns_number 115965
_diffrn_reflns_point_group_measured_fraction_full 0.995
_diffrn_reflns_point_group_measured_fraction_max 0.997
_diffrn_reflns_theta_full 25.242
_diffrn_reflns_theta_max 27.936
_diffrn_reflns_theta_min 2.076
_exptl_absorpt_coefficient_mu 0.057
_exptl_absorpt_correction_T_max 0.7081
_exptl_absorpt_correction_T_min 0.6237
_exptl_absorpt_correction_type multi-scan
_exptl_crystal_colour colourless
_exptl_crystal_density_diffrn 1.143
_exptl_crystal_description block
_exptl_crystal_F_000 1176
_exptl_crystal_size_max 0.400
_exptl_crystal_size_mid 0.300
_exptl_crystal_size_min 0.300
_refine_diff_density_max 0.296
_refine_diff_density_min -0.363
_refine_diff_density_rms 0.093
_refine_ls_abs_structure_details
;
 Flack x determined using 1869 quotients [(I+)-(I-)]/[(I+)+(I-)]
 (Parsons, Flack and Wagner, Acta Cryst. B69 (2013) 249-259).
;
_refine_ls_abs_structure_Flack -0.5(7)
_refine_ls_extinction_coef 0.065(7)
_refine_ls_extinction_expression Fc^*^=kFc[1+0.001xFc^2^\l^3^/sin(2\q)]^-1/4^
_refine_ls_extinction_method 'SHELXL-2018/1 (Sheldrick 2018)'
_refine_ls_goodness_of_fit_ref 1.077
_refine_ls_hydrogen_treatment constr
_refine_ls_matrix_type full
_refine_ls_number_parameters 273
_refine_ls_number_reflns 5005
_refine_ls_number_restraints 0
_refine_ls_restrained_S_all 1.077
_refine_ls_R_factor_all 0.0555
_refine_ls_R_factor_gt 0.0514
_refine_ls_shift/su_max 0.000
_refine_ls_shift/su_mean 0.000
_refine_ls_structure_factor_coef Fsqd
_refine_ls_weighting_details 'w=1/[\s^2^(Fo^2^)+(0.0928P)^2^] where P=(Fo^2^+2Fc^2^)/3'
_refine_ls_weighting_scheme calc
_refine_ls_wR_factor_gt 0.1230
_refine_ls_wR_factor_ref 0.1259
_reflns_Friedel_coverage 0.750
_reflns_Friedel_fraction_full 0.998
_reflns_Friedel_fraction_max 0.998
_reflns_number_gt 4675
_reflns_number_total 5005
_reflns_threshold_expression 'I > 2\s(I)'
_cod_data_source_file d0sc07047e2.cif
_cod_data_source_block 3h
_cod_depositor_comments 'Adding full bibliography for 1560527--1560539.cif.'
_cod_original_cell_volume 3264.1(3)
_cod_database_code 1560527
_shelx_shelxl_version_number 2018/1
_shelx_space_group_comment
;
The symmetry employed for this shelxl refinement is uniquely defined
by the following loop, which should always be used as a source of
symmetry information in preference to the above space-group names.
They are only intended as comments.
;
_shelx_estimated_absorpt_t_min 0.977
_shelx_estimated_absorpt_t_max 0.983

loop_
_space_group_symop_operation_xyz
'x, y, z'
'-y, x-y, z+2/3'
'-x+y, -x, z+1/3'
'y, x, -z'
'x-y, -y, -z+1/3'
'-x, -x+y, -z+2/3'

loop_
_atom_site_label
_atom_site_type_symbol
_atom_site_fract_x
_atom_site_fract_y
_atom_site_fract_z
_atom_site_U_iso_or_equiv
_atom_site_adp_type
_atom_site_occupancy
_atom_site_site_symmetry_order
_atom_site_calc_flag
_atom_site_refinement_flags_posn
_atom_site_refinement_flags_adp
_atom_site_refinement_flags_occupancy
_atom_site_disorder_assembly
_atom_site_disorder_group
C2 C 0.1060(2) 0.7362(2) 0.10557(7) 0.0319(4) Uani 1 1 d . . . . .
C1 C 0.2484(2) 0.7278(2) 0.10518(7) 0.0312(4) Uani 1 1 d . . . . .
C7 C 0.1099(2) 0.8450(2) 0.13602(7) 0.0305(4) Uani 1 1 d . . . . .
B7 B -0.0346(3) 0.5755(3) 0.10072(10) 0.0433(6) Uani 1 1 d . . . . .
H7 H -0.135818 0.543619 0.116768 0.052 Uiso 1 1 calc R U . . .
C8 C 0.4649(2) 1.1850(2) 0.08826(7) 0.0370(5) Uani 1 1 d . . . . .
B8 B 0.0323(4) 0.4629(3) 0.09609(10) 0.0517(8) Uani 1 1 d . . . . .
H8 H -0.024754 0.355149 0.108651 0.062 Uiso 1 1 calc R U . . .
C9 C 0.3452(3) 1.1830(3) 0.07851(9) 0.0466(6) Uani 1 1 d . . . . .
H9 H 0.261035 1.100845 0.082644 0.056 Uiso 1 1 calc R U . . .
B9 B 0.1345(4) 0.5081(3) 0.04576(10) 0.0501(7) Uani 1 1 d . . . . .
H9A H 0.144378 0.430211 0.025244 0.060 Uiso 1 1 calc R U . . .
C10 C 0.3446(4) 1.2973(4) 0.06289(11) 0.0585(7) Uani 1 1 d . . . . .
H10 H 0.260326 1.293302 0.056855 0.070 Uiso 1 1 calc R U . . .
B10 B 0.1300(3) 0.6474(3) 0.01959(9) 0.0435(6) Uani 1 1 d . . . . .
H10A H 0.136988 0.661315 -0.018263 0.052 Uiso 1 1 calc R U . . .
C11 C 0.4644(4) 1.4169(3) 0.05596(11) 0.0633(8) Uani 1 1 d . . . . .
H11 H 0.464195 1.496352 0.045787 0.076 Uiso 1 1 calc R U . . .
B11 B 0.0254(3) 0.6888(3) 0.05352(8) 0.0393(6) Uani 1 1 d . . . . .
H11A H -0.036592 0.731243 0.038628 0.047 Uiso 1 1 calc R U . . .
C12 C 0.5858(4) 1.4189(3) 0.06417(11) 0.0600(8) Uani 1 1 d . . . . .
H12 H 0.669839 1.499784 0.058343 0.072 Uiso 1 1 calc R U . . .
B12 B -0.0193(4) 0.5166(3) 0.04631(10) 0.0491(7) Uani 1 1 d . . . . .
H12A H -0.111188 0.444139 0.026126 0.059 Uiso 1 1 calc R U . . .
C13 C 0.5867(3) 1.3062(3) 0.08053(9) 0.0474(6) Uani 1 1 d . . . . .
H13 H 0.671169 1.310611 0.086686 0.057 Uiso 1 1 calc R U . . .
C14 C -0.0218(2) 0.8238(3) 0.15502(8) 0.0391(5) Uani 1 1 d . . . . .
H14A H -0.000896 0.889337 0.180239 0.047 Uiso 1 1 calc R U . . .
H14B H -0.072009 0.731031 0.168194 0.047 Uiso 1 1 calc R U . . .
C15 C -0.1159(3) 0.8397(3) 0.12152(9) 0.0415(5) Uani 1 1 d . . . . .
C16 C -0.0681(3) 0.9406(3) 0.08877(11) 0.0539(7) Uani 1 1 d . . . . .
H16 H 0.027318 1.000252 0.085749 0.065 Uiso 1 1 calc R U . . .
C17 C -0.1568(4) 0.9565(4) 0.06014(13) 0.0700(10) Uani 1 1 d . . . . .
H17 H -0.121762 1.028190 0.038399 0.084 Uiso 1 1 calc R U . . .
C18 C -0.2947(4) 0.8693(4) 0.06310(15) 0.0721(10) Uani 1 1 d . . . . .
H18 H -0.355399 0.879494 0.043344 0.087 Uiso 1 1 calc R U . . .
C19 C -0.3438(3) 0.7668(4) 0.09511(15) 0.0677(9) Uani 1 1 d . . . . .
H19 H -0.439250 0.706288 0.097584 0.081 Uiso 1 1 calc R U . . .
C20 C -0.2557(3) 0.7510(3) 0.12367(12) 0.0522(7) Uani 1 1 d . . . . .
H20 H -0.291282 0.678419 0.145089 0.063 Uiso 1 1 calc R U . . .
C6 C 0.4695(2) 1.0589(2) 0.10322(8) 0.0353(4) Uani 1 1 d . . . . .
H6A H 0.564348 1.089539 0.112688 0.042 Uiso 1 1 calc R U . . .
H6AB H 0.451477 1.001269 0.075870 0.042 Uiso 1 1 calc R U . . .
B6 B 0.2054(3) 0.7870(3) 0.05698(8) 0.0340(5) Uani 1 1 d . . . . .
H6 H 0.262784 0.894731 0.044448 0.041 Uiso 1 1 calc R U . . .
C5 C 0.3651(2) 0.8253(2) 0.13628(8) 0.0332(4) Uani 1 1 d . . . . .
H5A H 0.452275 0.839455 0.123613 0.040 Uiso 1 1 calc R U . . .
H5AB H 0.352681 0.782666 0.166639 0.040 Uiso 1 1 calc R U . . .
B5 B 0.2736(3) 0.6767(3) 0.05289(9) 0.0408(6) Uani 1 1 d . . . . .
H5 H 0.376290 0.711240 0.037569 0.049 Uiso 1 1 calc R U . . .
C4 C 0.3742(2) 0.9643(2) 0.14186(7) 0.0291(4) Uani 1 1 d . . . . .
B4 B 0.2130(3) 0.5635(3) 0.10027(10) 0.0449(6) Uani 1 1 d . . . . .
H4 H 0.276256 0.523802 0.116118 0.054 Uiso 1 1 calc R U . . .
C3 C 0.2324(2) 0.9485(2) 0.14822(7) 0.0289(4) Uani 1 1 d . . . . .
B3 B 0.1064(3) 0.6024(3) 0.13372(9) 0.0397(6) Uani 1 1 d . . . . .
H3 H 0.098461 0.588738 0.171583 0.048 Uiso 1 1 calc R U . . .

loop_
_atom_site_aniso_label
_atom_site_aniso_U_11
_atom_site_aniso_U_22
_atom_site_aniso_U_33
_atom_site_aniso_U_23
_atom_site_aniso_U_13
_atom_site_aniso_U_12
C2 0.0299(10) 0.0340(11) 0.0282(9) -0.0031(8) -0.0027(8) 0.0132(9)
C1 0.0346(10) 0.0316(10) 0.0289(9) -0.0026(8) -0.0016(8) 0.0176(9)
C7 0.0334(10) 0.0365(11) 0.0242(8) -0.0008(8) -0.0023(8) 0.0193(9)
B7 0.0388(13) 0.0378(14) 0.0391(12) -0.0033(11) -0.0059(11) 0.0085(11)
C8 0.0403(12) 0.0394(12) 0.0286(9) 0.0004(9) 0.0064(9) 0.0180(11)
B8 0.063(2) 0.0323(13) 0.0479(14) -0.0062(11) -0.0119(14) 0.0151(13)
C9 0.0441(13) 0.0503(15) 0.0463(13) 0.0085(11) 0.0056(11) 0.0242(12)
B9 0.065(2) 0.0428(16) 0.0438(14) -0.0160(12) -0.0134(13) 0.0283(15)
C10 0.0663(19) 0.0661(19) 0.0548(15) 0.0126(14) 0.0022(15) 0.0418(17)
B10 0.0528(16) 0.0489(15) 0.0303(11) -0.0085(10) -0.0073(11) 0.0267(13)
C11 0.092(2) 0.0536(16) 0.0500(14) 0.0109(14) 0.0031(16) 0.0403(17)
B11 0.0382(13) 0.0466(14) 0.0289(10) -0.0065(10) -0.0083(10) 0.0181(11)
C12 0.0669(19) 0.0441(15) 0.0503(15) 0.0063(12) 0.0076(14) 0.0137(14)
B12 0.0552(18) 0.0410(15) 0.0412(13) -0.0110(12) -0.0120(13) 0.0166(13)
C13 0.0436(13) 0.0429(13) 0.0447(13) -0.0007(11) 0.0066(11) 0.0134(11)
C14 0.0316(11) 0.0498(13) 0.0318(10) -0.0021(10) -0.0005(8) 0.0173(10)
C15 0.0344(12) 0.0518(14) 0.0411(12) -0.0050(10) -0.0022(9) 0.0237(11)
C16 0.0382(13) 0.0640(17) 0.0512(15) 0.0081(13) -0.0038(11) 0.0193(12)
C17 0.0612(19) 0.087(3) 0.0623(19) 0.0157(18) -0.0091(16) 0.0377(18)
C18 0.0568(19) 0.089(3) 0.078(2) 0.001(2) -0.0196(17) 0.0422(19)
C19 0.0383(14) 0.072(2) 0.095(2) -0.0042(19) -0.0109(15) 0.0294(14)
C20 0.0355(13) 0.0547(16) 0.0668(16) 0.0006(13) 0.0025(12) 0.0229(12)
C6 0.0301(10) 0.0382(11) 0.0358(9) -0.0042(9) 0.0044(9) 0.0158(9)
B6 0.0390(13) 0.0385(13) 0.0264(9) -0.0011(9) -0.0008(9) 0.0208(11)
C5 0.0341(11) 0.0357(11) 0.0344(10) -0.0077(8) -0.0055(8) 0.0210(9)
B5 0.0510(16) 0.0453(15) 0.0333(11) -0.0082(11) -0.0020(11) 0.0296(13)
C4 0.0287(10) 0.0297(10) 0.0301(9) -0.0051(8) -0.0031(7) 0.0155(8)
B4 0.0579(17) 0.0383(14) 0.0426(13) -0.0061(11) -0.0090(13) 0.0271(13)
C3 0.0292(10) 0.0320(10) 0.0278(8) 0.0012(8) 0.0014(7) 0.0169(8)
B3 0.0450(14) 0.0314(12) 0.0351(12) 0.0003(9) -0.0051(11) 0.0134(11)

loop_
_atom_type_symbol
_atom_type_description
_atom_type_scat_dispersion_real
_atom_type_scat_dispersion_imag
_atom_type_scat_source
C C 0.0033 0.0016 'International Tables Vol C Tables 4.2.6.8 and 6.1.1.4'
H H 0.0000 0.0000 'International Tables Vol C Tables 4.2.6.8 and 6.1.1.4'
B B 0.0013 0.0007 'International Tables Vol C Tables 4.2.6.8 and 6.1.1.4'

loop_
_geom_angle_atom_site_label_1
_geom_angle_atom_site_label_2
_geom_angle_atom_site_label_3
_geom_angle
_geom_angle_site_symmetry_1
_geom_angle_site_symmetry_3
_geom_angle_publ_flag
C7 C2 C1 114.74(17) . . ?
C7 C2 B11 125.20(19) . . ?
C1 C2 B11 110.74(17) . . ?
C7 C2 B7 123.18(19) . . ?
C1 C2 B7 110.46(19) . . ?
B11 C2 B7 62.07(15) . . ?
C7 C2 B6 118.05(18) . . ?
C1 C2 B6 61.59(14) . . ?
B11 C2 B6 61.76(14) . . ?
B7 C2 B6 112.80(17) . . ?
C7 C2 B3 114.95(17) . . ?
C1 C2 B3 61.66(15) . . ?
B11 C2 B3 112.60(18) . . ?
B7 C2 B3 61.28(16) . . ?
B6 C2 B3 113.58(18) . . ?
C5 C1 C2 117.88(17) . . ?
C5 C1 B4 119.06(19) . . ?
C2 C1 B4 110.96(19) . . ?
C5 C1 B5 123.3(2) . . ?
C2 C1 B5 110.81(17) . . ?
B4 C1 B5 62.82(16) . . ?
C5 C1 B6 121.05(18) . . ?
C2 C1 B6 61.07(14) . . ?
B4 C1 B6 113.25(17) . . ?
B5 C1 B6 61.74(15) . . ?
C5 C1 B3 114.49(18) . . ?
C2 C1 B3 61.03(15) . . ?
B4 C1 B3 62.06(17) . . ?
B5 C1 B3 113.44(18) . . ?
B6 C1 B3 112.62(17) . . ?
C3 C7 C14 123.60(19) . . ?
C3 C7 C2 117.9(2) . . ?
C14 C7 C2 118.14(19) . . ?
C2 B7 B3 59.49(14) . . ?
C2 B7 B12 105.0(2) . . ?
B3 B7 B12 108.1(2) . . ?
C2 B7 B11 58.94(14) . . ?
B3 B7 B11 108.6(2) . . ?
B12 B7 B11 59.66(17) . . ?
C2 B7 B8 105.3(2) . . ?
B3 B7 B8 59.55(17) . . ?
B12 B7 B8 60.41(18) . . ?
B11 B7 B8 108.1(2) . . ?
C2 B7 H7 124.2 . . ?
B3 B7 H7 121.2 . . ?
B12 B7 H7 122.3 . . ?
B11 B7 H7 121.4 . . ?
B8 B7 H7 122.3 . . ?
C9 C8 C13 117.7(2) . . ?
C9 C8 C6 122.7(2) . . ?
C13 C8 C6 119.4(2) . . ?
B3 B8 B4 60.15(17) . . ?
B3 B8 B7 59.52(16) . . ?
B4 B8 B7 107.5(2) . . ?
B3 B8 B9 108.2(2) . . ?
B4 B8 B9 60.07(18) . . ?
B7 B8 B9 107.7(2) . . ?
B3 B8 B12 107.3(2) . . ?
B4 B8 B12 107.7(2) . . ?
B7 B8 B12 59.49(18) . . ?
B9 B8 B12 60.10(19) . . ?
B3 B8 H8 121.9 . . ?
B4 B8 H8 121.8 . . ?
B7 B8 H8 122.3 . . ?
B9 B8 H8 121.5 . . ?
B12 B8 H8 122.1 . . ?
C8 C9 C10 121.5(3) . . ?
C8 C9 H9 119.3 . . ?
C10 C9 H9 119.3 . . ?
B10 B9 B5 60.11(17) . . ?
B10 B9 B4 107.8(2) . . ?
B5 B9 B4 59.94(16) . . ?
B10 B9 B8 108.1(2) . . ?
B5 B9 B8 108.0(2) . . ?
B4 B9 B8 59.80(18) . . ?
B10 B9 B12 59.79(18) . . ?
B5 B9 B12 107.8(2) . . ?
B4 B9 B12 107.5(2) . . ?
B8 B9 B12 60.0(2) . . ?
B10 B9 H9A 121.7 . . ?
B5 B9 H9A 121.7 . . ?
B4 B9 H9A 122.0 . . ?
B8 B9 H9A 121.6 . . ?
B12 B9 H9A 122.0 . . ?
C11 C10 C9 120.7(3) . . ?
C11 C10 H10 119.6 . . ?
C9 C10 H10 119.6 . . ?
B6 B10 B9 108.16(19) . . ?
B6 B10 B12 107.83(19) . . ?
B9 B10 B12 60.47(19) . . ?
B6 B10 B11 60.10(15) . . ?
B9 B10 B11 108.0(2) . . ?
B12 B10 B11 59.49(18) . . ?
B6 B10 B5 60.07(15) . . ?
B9 B10 B5 59.97(17) . . ?
B12 B10 B5 108.2(2) . . ?
B11 B10 B5 108.02(18) . . ?
B6 B10 H10A 121.7 . . ?
B9 B10 H10A 121.5 . . ?
B12 B10 H10A 121.8 . . ?
B11 B10 H10A 121.9 . . ?
B5 B10 H10A 121.6 . . ?
C10 C11 C12 118.3(3) . . ?
C10 C11 H11 120.8 . . ?
C12 C11 H11 120.8 . . ?
C2 B11 B12 105.39(19) . . ?
C2 B11 B6 59.28(13) . . ?
B12 B11 B6 107.8(2) . . ?
C2 B11 B7 58.99(14) . . ?
B12 B11 B7 60.06(17) . . ?
B6 B11 B7 108.26(19) . . ?
C2 B11 B10 105.07(18) . . ?
B12 B11 B10 60.21(18) . . ?
B6 B11 B10 59.28(15) . . ?
B7 B11 B10 108.1(2) . . ?
C2 B11 H11A 124.1 . . ?
B12 B11 H11A 122.2 . . ?
B6 B11 H11A 121.6 . . ?
B7 B11 H11A 121.3 . . ?
B10 B11 H11A 122.5 . . ?
C13 C12 C11 121.1(3) . . ?
C13 C12 H12 119.5 . . ?
C11 C12 H12 119.5 . . ?
B11 B12 B7 60.28(16) . . ?
B11 B12 B10 60.30(17) . . ?
B7 B12 B10 108.4(2) . . ?
B11 B12 B8 108.38(19) . . ?
B7 B12 B8 60.11(18) . . ?
B10 B12 B8 107.9(2) . . ?
B11 B12 B9 108.1(2) . . ?
B7 B12 B9 108.0(2) . . ?
B10 B12 B9 59.7(2) . . ?
B8 B12 B9 59.88(19) . . ?
B11 B12 H12A 121.4 . . ?
B7 B12 H12A 121.5 . . ?
B10 B12 H12A 121.7 . . ?
B8 B12 H12A 121.7 . . ?
B9 B12 H12A 121.9 . . ?
C12 C13 C8 120.7(3) . . ?
C12 C13 H13 119.7 . . ?
C8 C13 H13 119.7 . . ?
C7 C14 C15 116.15(19) . . ?
C7 C14 H14A 108.2 . . ?
C15 C14 H14A 108.2 . . ?
C7 C14 H14B 108.2 . . ?
C15 C14 H14B 108.2 . . ?
H14A C14 H14B 107.4 . . ?
C16 C15 C20 117.7(3) . . ?
C16 C15 C14 122.6(2) . . ?
C20 C15 C14 119.7(2) . . ?
C15 C16 C17 121.3(3) . . ?
C15 C16 H16 119.4 . . ?
C17 C16 H16 119.4 . . ?
C18 C17 C16 120.4(3) . . ?
C18 C17 H17 119.8 . . ?
C16 C17 H17 119.8 . . ?
C17 C18 C19 119.0(3) . . ?
C17 C18 H18 120.5 . . ?
C19 C18 H18 120.5 . . ?
C18 C19 C20 120.6(3) . . ?
C18 C19 H19 119.7 . . ?
C20 C19 H19 119.7 . . ?
C19 C20 C15 121.0(3) . . ?
C19 C20 H20 119.5 . . ?
C15 C20 H20 119.5 . . ?
C8 C6 C4 121.18(18) . . ?
C8 C6 H6A 107.0 . . ?
C4 C6 H6A 107.0 . . ?
C8 C6 H6AB 107.0 . . ?
C4 C6 H6AB 107.0 . . ?
H6A C6 H6AB 106.8 . . ?
C2 B6 C1 57.35(12) . . ?
C2 B6 B10 105.87(19) . . ?
C1 B6 B10 105.43(18) . . ?
C2 B6 B5 105.20(18) . . ?
C1 B6 B5 58.50(14) . . ?
B10 B6 B5 60.66(16) . . ?
C2 B6 B11 58.96(14) . . ?
C1 B6 B11 105.14(18) . . ?
B10 B6 B11 60.62(16) . . ?
B5 B6 B11 108.90(19) . . ?
C2 B6 H6 124.1 . . ?
C1 B6 H6 124.5 . . ?
B10 B6 H6 122.1 . . ?
B5 B6 H6 121.8 . . ?
B11 B6 H6 121.6 . . ?
C1 C5 C4 113.23(17) . . ?
C1 C5 H5A 108.9 . . ?
C4 C5 H5A 108.9 . . ?
C1 C5 H5AB 108.9 . . ?
C4 C5 H5AB 108.9 . . ?
H5A C5 H5AB 107.7 . . ?
C1 B5 B6 59.76(13) . . ?
C1 B5 B9 105.1(2) . . ?
B6 B5 B9 107.5(2) . . ?
C1 B5 B4 58.28(15) . . ?
B6 B5 B4 107.95(19) . . ?
B9 B5 B4 60.22(17) . . ?
C1 B5 B10 105.32(19) . . ?
B6 B5 B10 59.27(15) . . ?
B9 B5 B10 59.92(18) . . ?
B4 B5 B10 107.9(2) . . ?
C1 B5 H5 124.1 . . ?
B6 B5 H5 121.6 . . ?
B9 B5 H5 122.4 . . ?
B4 B5 H5 121.6 . . ?
B10 B5 H5 122.5 . . ?
C3 C4 C5 111.31(17) . . ?
C3 C4 C6 119.47(18) . . ?
C5 C4 C6 107.13(18) . . ?
C3 C4 C4 86.23(11) . 5_675 ?
C5 C4 C4 118.75(19) . 5_675 ?
C6 C4 C4 113.41(19) . 5_675 ?
C1 B4 B3 59.96(15) . . ?
C1 B4 B5 58.90(15) . . ?
B3 B4 B5 108.58(19) . . ?
C1 B4 B8 105.8(2) . . ?
B3 B4 B8 59.33(18) . . ?
B5 B4 B8 108.2(2) . . ?
C1 B4 B9 105.3(2) . . ?
B3 B4 B9 107.6(2) . . ?
B5 B4 B9 59.83(18) . . ?
B8 B4 B9 60.13(18) . . ?
C1 B4 H4 123.7 . . ?
B3 B4 H4 121.4 . . ?
B5 B4 H4 121.3 . . ?
B8 B4 H4 122.2 . . ?
B9 B4 H4 122.5 . . ?
C7 C3 C3 135.34(16) . 5_675 ?
C7 C3 C4 129.35(19) . . ?
C3 C3 C4 91.13(11) 5_675 . ?
C2 B3 C1 57.31(12) . . ?
C2 B3 B7 59.23(15) . . ?
C1 B3 B7 105.36(18) . . ?
C2 B3 B8 106.13(19) . . ?
C1 B3 B8 105.2(2) . . ?
B7 B3 B8 60.93(18) . . ?
C2 B3 B4 104.68(19) . . ?
C1 B3 B4 57.97(15) . . ?
B7 B3 B4 108.9(2) . . ?
B8 B3 B4 60.52(19) . . ?
C2 B3 H3 124.1 . . ?
C1 B3 H3 124.7 . . ?
B7 B3 H3 121.3 . . ?
B8 B3 H3 122.0 . . ?
B4 B3 H3 122.2 . . ?

loop_
_geom_bond_atom_site_label_1
_geom_bond_atom_site_label_2
_geom_bond_distance
_geom_bond_site_symmetry_2
_geom_bond_publ_flag
C2 C7 1.505(3) . ?
C2 C1 1.663(3) . ?
C2 B11 1.723(3) . ?
C2 B7 1.724(3) . ?
C2 B6 1.728(3) . ?
C2 B3 1.728(3) . ?
C1 C5 1.530(3) . ?
C1 B4 1.703(3) . ?
C1 B5 1.714(3) . ?
C1 B6 1.737(3) . ?
C1 B3 1.739(4) . ?
C7 C3 1.342(3) . ?
C7 C14 1.496(3) . ?
B7 B3 1.759(4) . ?
B7 B12 1.773(4) . ?
B7 B11 1.777(4) . ?
B7 B8 1.784(5) . ?
B7 H7 1.1200 . ?
C8 C9 1.375(4) . ?
C8 C13 1.395(4) . ?
C8 C6 1.520(3) . ?
B8 B3 1.760(4) . ?
B8 B4 1.781(5) . ?
B8 B9 1.787(5) . ?
B8 B12 1.790(5) . ?
B8 H8 1.1200 . ?
C9 C10 1.378(4) . ?
C9 H9 0.9500 . ?
B9 B10 1.778(5) . ?
B9 B5 1.779(4) . ?
B9 B4 1.786(4) . ?
B9 B12 1.791(5) . ?
B9 H9A 1.1200 . ?
C10 C11 1.371(5) . ?
C10 H10 0.9500 . ?
B10 B6 1.757(4) . ?
B10 B12 1.779(5) . ?
B10 B11 1.781(4) . ?
B10 B5 1.782(4) . ?
B10 H10A 1.1200 . ?
C11 C12 1.385(5) . ?
C11 H11 0.9500 . ?
B11 B12 1.766(4) . ?
B11 B6 1.771(4) . ?
B11 H11A 1.1200 . ?
C12 C13 1.369(5) . ?
C12 H12 0.9500 . ?
B12 H12A 1.1200 . ?
C13 H13 0.9500 . ?
C14 C15 1.526(3) . ?
C14 H14A 0.9900 . ?
C14 H14B 0.9900 . ?
C15 C16 1.380(4) . ?
C15 C20 1.390(4) . ?
C16 C17 1.390(5) . ?
C16 H16 0.9500 . ?
C17 C18 1.371(5) . ?
C17 H17 0.9500 . ?
C18 C19 1.377(6) . ?
C18 H18 0.9500 . ?
C19 C20 1.382(5) . ?
C19 H19 0.9500 . ?
C20 H20 0.9500 . ?
C6 C4 1.564(3) . ?
C6 H6A 0.9900 . ?
C6 H6AB 0.9900 . ?
B6 B5 1.771(4) . ?
B6 H6 1.1200 . ?
C5 C4 1.535(3) . ?
C5 H5A 0.9900 . ?
C5 H5AB 0.9900 . ?
B5 B4 1.781(4) . ?
B5 H5 1.1200 . ?
C4 C3 1.535(3) . ?
C4 C4 1.616(4) 5_675 ?
B4 B3 1.775(4) . ?
B4 H4 1.1200 . ?
C3 C3 1.482(4) 5_675 ?
B3 H3 1.1200 . ?
